data_1553076
loop_
_publ_author_name
'Quan, Mao'
'Yang, Guoqiang'
'Xie, Fang'
'Gridnev, Ilya D.'
'Zhang, Wanbin'

_publ_section_title
;
 Pd(ii)-catalyzed asymmetric addition of arylboronic acids to cyclic
 N-sulfonyl ketimine esters and a DFT study of its mechanism
;
_journal_issue 4
_journal_name_full 'Organic Chemistry Frontiers'
_journal_page_first 398
_journal_paper_doi 10.1039/C4QO00347K
_journal_volume 2
_journal_year 2015
_chemical_absolute_configuration ad
_chemical_formula_moiety 'C15 H13 N O5 S'
_chemical_formula_sum 'C15 H13 N O5 S'
_chemical_formula_weight 319.32
_chemical_name_systematic QM-1
_space_group_IT_number 145
_space_group_name_Hall 'P 32'
_space_group_name_H-M_alt 'P 32'
_symmetry_cell_setting trigonal
_symmetry_space_group_name_H-M 'P 32'
_atom_sites_solution_hydrogens geom
_atom_sites_solution_primary direct
_atom_sites_solution_secondary difmap
_audit_creation_method SHELXL-97
_audit_update_record
;
2015-02-05 deposited with the CCDC.
2015-02-11 downloaded from the CCDC.
;
_cell_angle_alpha 90.00
_cell_angle_beta 90.00
_cell_angle_gamma 120.00
_cell_formula_units_Z 6
_cell_length_a 10.3879(15)
_cell_length_b 10.3879(15)
_cell_length_c 24.218(5)
_cell_measurement_reflns_used 9936
_cell_measurement_temperature 296(2)
_cell_measurement_theta_max 66.88
_cell_measurement_theta_min 4.92
_cell_volume 2263.2(7)
_computing_cell_refinement 'Bruker SAINT'
_computing_data_collection 'Bruker APEX2'
_computing_data_reduction 'Bruker SAINT'
_computing_molecular_graphics 'Bruker SHELXTL'
_computing_publication_material 'Bruker SHELXTL'
_computing_structure_refinement 'SHELXL-97 (Sheldrick, 2008)'
_computing_structure_solution 'SHELXS-97 (Sheldrick, 2008)'
_diffrn_ambient_temperature 296(2)
_diffrn_measured_fraction_theta_full 0.986
_diffrn_measured_fraction_theta_max 0.986
_diffrn_measurement_device_type 'Bruker APEX-II CCD'
_diffrn_measurement_method '\f and \w scans'
_diffrn_radiation_monochromator graphite
_diffrn_radiation_source 'fine-focus sealed tube'
_diffrn_radiation_type CuK\a
_diffrn_radiation_wavelength 1.54178
_diffrn_reflns_av_R_equivalents 0.0283
_diffrn_reflns_av_sigmaI/netI 0.0476
_diffrn_reflns_limit_h_max 12
_diffrn_reflns_limit_h_min -12
_diffrn_reflns_limit_k_max 11
_diffrn_reflns_limit_k_min -12
_diffrn_reflns_limit_l_max 27
_diffrn_reflns_limit_l_min -28
_diffrn_reflns_number 13604
_diffrn_reflns_theta_full 67.23
_diffrn_reflns_theta_max 67.23
_diffrn_reflns_theta_min 4.92
_diffrn_standards_number 0
_exptl_absorpt_coefficient_mu 2.126
_exptl_absorpt_correction_T_max 0.7529
_exptl_absorpt_correction_T_min 0.5198
_exptl_absorpt_correction_type multi-scan
_exptl_absorpt_process_details SADABS
_exptl_crystal_colour colorless
_exptl_crystal_density_diffrn 1.406
_exptl_crystal_density_method 'not measured'
_exptl_crystal_description block
_exptl_crystal_F_000 996
_exptl_crystal_size_max 0.38
_exptl_crystal_size_mid 0.30
_exptl_crystal_size_min 0.25
_refine_diff_density_max 0.218
_refine_diff_density_min -0.241
_refine_diff_density_rms 0.039
_refine_ls_abs_structure_details 'Flack H D (1983), Acta Cryst. A39, 876-881'
_refine_ls_abs_structure_Flack 0.069(13)
_refine_ls_extinction_coef 0.0056(3)
_refine_ls_extinction_expression Fc^*^=kFc[1+0.001xFc^2^\l^3^/sin(2\q)]^-1/4^
_refine_ls_extinction_method SHELXL
_refine_ls_goodness_of_fit_ref 1.094
_refine_ls_hydrogen_treatment constr
_refine_ls_matrix_type full
_refine_ls_number_parameters 398
_refine_ls_number_reflns 5193
_refine_ls_number_restraints 1
_refine_ls_restrained_S_all 1.094
_refine_ls_R_factor_all 0.0328
_refine_ls_R_factor_gt 0.0326
_refine_ls_shift/su_max 0.058
_refine_ls_shift/su_mean 0.010
_refine_ls_structure_factor_coef Fsqd
_refine_ls_weighting_details 'calc w=1/[\s^2^(Fo^2^)+(0.0372P)^2^+0.3665P] where P=(Fo^2^+2Fc^2^)/3'
_refine_ls_weighting_scheme calc
_refine_ls_wR_factor_gt 0.0873
_refine_ls_wR_factor_ref 0.0875
_reflns_number_gt 5149
_reflns_number_total 5193
_reflns_threshold_expression >2sigma(I)
_cod_data_source_file c4qo00347k2.cif
_cod_data_source_block 271
_cod_original_cell_volume 2263.2(6)
_cod_database_code 1553076

loop_
_symmetry_equiv_pos_as_xyz
'x, y, z'
'-y, x-y, z+2/3'
'-x+y, -x, z+1/3'

loop_
_atom_site_label
_atom_site_type_symbol
_atom_site_fract_x
_atom_site_fract_y
_atom_site_fract_z
_atom_site_U_iso_or_equiv
_atom_site_adp_type
_atom_site_occupancy
_atom_site_symmetry_multiplicity
_atom_site_calc_flag
_atom_site_refinement_flags
S1 S 0.48403(6) 0.94951(6) 0.20751(2) 0.05527(17) Uani 1 1 d .
S2 S 0.28290(6) 0.15071(6) 0.06339(2) 0.05515(17) Uani 1 1 d .
O1 O 0.4941(2) 1.0759(2) 0.23334(9) 0.0740(6) Uani 1 1 d .
O2 O 0.5690(2) 0.9650(2) 0.16007(9) 0.0754(6) Uani 1 1 d .
O3 O 0.5275(2) 0.8687(2) 0.25317(8) 0.0656(5) Uani 1 1 d .
O4 O 0.2767(2) 0.7784(2) 0.08543(8) 0.0669(5) Uani 1 1 d .
O5 O 0.3708(3) 0.6294(2) 0.09441(7) 0.0656(5) Uani 1 1 d .
O6 O 0.2981(2) 0.2361(2) 0.11074(9) 0.0758(6) Uani 1 1 d .
O7 O 0.4092(2) 0.1607(2) 0.03746(9) 0.0748(6) Uani 1 1 d .
O8 O 0.2018(2) 0.19407(19) 0.01770(8) 0.0650(5) Uani 1 1 d .
O9 O 0.1118(2) -0.0566(2) 0.18547(8) 0.0666(5) Uani 1 1 d .
O10 O -0.0372(2) 0.0378(3) 0.17645(7) 0.0655(5) Uani 1 1 d .
N1 N 0.3112(2) 0.8271(2) 0.19968(8) 0.0516(4) Uani 1 1 d .
H1B H 0.2415 0.8447 0.2088 0.062 Uiso 1 1 calc R
N2 N 0.16062(19) -0.0222(2) 0.07128(8) 0.0507(4) Uani 1 1 d .
H2B H 0.1783 -0.0920 0.0623 0.061 Uiso 1 1 calc R
C1 C 0.2792(2) 0.6842(2) 0.17611(9) 0.0441(4) Uani 1 1 d .
C2 C 0.3716(2) 0.6297(3) 0.20677(8) 0.0464(5) Uani 1 1 d .
C3 C 0.3414(3) 0.4839(3) 0.20125(10) 0.0560(6) Uani 1 1 d .
H3A H 0.2653 0.4203 0.1777 0.067 Uiso 1 1 calc R
C4 C 0.4199(4) 0.4303(3) 0.22922(11) 0.0671(7) Uani 1 1 d .
H4A H 0.3971 0.3323 0.2245 0.080 Uiso 1 1 calc R
C5 C 0.5330(4) 0.5235(4) 0.26431(12) 0.0718(7) Uani 1 1 d .
H5A H 0.5864 0.4879 0.2834 0.086 Uiso 1 1 calc R
C6 C 0.5671(3) 0.6677(4) 0.27118(12) 0.0698(7) Uani 1 1 d .
H6B H 0.6429 0.7300 0.2951 0.084 Uiso 1 1 calc R
C7 C 0.4876(3) 0.7202(3) 0.24224(9) 0.0541(5) Uani 1 1 d .
C8 C 0.1131(2) 0.5757(2) 0.18562(10) 0.0464(4) Uani 1 1 d .
C9 C 0.0472(3) 0.5858(3) 0.23389(10) 0.0594(6) Uani 1 1 d .
H9A H 0.1028 0.6610 0.2591 0.071 Uiso 1 1 calc R
C10 C -0.0999(4) 0.4854(4) 0.24496(14) 0.0793(8) Uani 1 1 d .
H10A H -0.1431 0.4940 0.2773 0.095 Uiso 1 1 calc R
C11 C -0.1821(4) 0.3738(4) 0.20881(18) 0.0883(10) Uani 1 1 d .
H11A H -0.2812 0.3063 0.2165 0.106 Uiso 1 1 calc R
C12 C -0.1197(4) 0.3611(3) 0.16157(17) 0.0868(10) Uani 1 1 d .
H12A H -0.1762 0.2841 0.1371 0.104 Uiso 1 1 calc R
C13 C 0.0278(3) 0.4616(3) 0.14912(13) 0.0668(7) Uani 1 1 d .
H13A H 0.0693 0.4524 0.1164 0.080 Uiso 1 1 calc R
C14 C 0.3098(3) 0.7045(2) 0.11304(10) 0.0493(5) Uani 1 1 d .
C15 C 0.4022(5) 0.6401(5) 0.03557(12) 0.0909(11) Uani 1 1 d .
H15A H 0.4467 0.5810 0.0266 0.136 Uiso 1 1 calc R
H15B H 0.4693 0.7419 0.0260 0.136 Uiso 1 1 calc R
H15C H 0.3112 0.6044 0.0153 0.136 Uiso 1 1 calc R
C16 C 0.0173(2) -0.0540(2) 0.09465(9) 0.0441(4) Uani 1 1 d .
C17 C -0.0370(3) 0.0384(2) 0.06393(9) 0.0463(5) Uani 1 1 d .
C18 C -0.1827(3) 0.0080(3) 0.06965(10) 0.0560(6) Uani 1 1 d .
H18A H -0.2461 -0.0681 0.0932 0.067 Uiso 1 1 calc R
C19 C -0.2364(3) 0.0866(4) 0.04166(11) 0.0671(7) Uani 1 1 d .
H19A H -0.3344 0.0637 0.0464 0.081 Uiso 1 1 calc R
C20 C -0.1436(4) 0.1994(4) 0.00667(12) 0.0713(7) Uani 1 1 d .
H20A H -0.1794 0.2528 -0.0124 0.086 Uiso 1 1 calc R
C21 C 0.0010(4) 0.2339(3) -0.00027(12) 0.0699(7) Uani 1 1 d .
H21A H 0.0632 0.3099 -0.0241 0.084 Uiso 1 1 calc R
C22 C 0.0539(3) 0.1543(3) 0.02867(10) 0.0547(5) Uani 1 1 d .
C23 C -0.0911(2) -0.2203(2) 0.08523(10) 0.0464(4) Uani 1 1 d .
C24 C -0.0811(3) -0.2861(3) 0.03692(11) 0.0595(6) Uani 1 1 d .
H24A H -0.0062 -0.2305 0.0116 0.071 Uiso 1 1 calc R
C25 C -0.1812(4) -0.4334(4) 0.02605(14) 0.0789(8) Uani 1 1 d .
H25A H -0.1725 -0.4769 -0.0062 0.095 Uiso 1 1 calc R
C26 C -0.2925(4) -0.5153(4) 0.06228(18) 0.0885(10) Uani 1 1 d .
H26A H -0.3599 -0.6144 0.0546 0.106 Uiso 1 1 calc R
C27 C -0.3056(3) -0.4532(4) 0.10946(17) 0.0866(10) Uani 1 1 d .
H27A H -0.3828 -0.5096 0.1338 0.104 Uiso 1 1 calc R
C28 C -0.2049(3) -0.3059(3) 0.12174(13) 0.0670(7) Uani 1 1 d .
H28A H -0.2138 -0.2645 0.1546 0.080 Uiso 1 1 calc R
C29 C 0.0376(2) -0.0236(3) 0.15783(10) 0.0494(5) Uani 1 1 d .
C30 C -0.0264(5) 0.0692(5) 0.23529(12) 0.0900(11) Uani 1 1 d .
H30A H -0.0856 0.1136 0.2443 0.135 Uiso 1 1 calc R
H30B H 0.0754 0.1364 0.2449 0.135 Uiso 1 1 calc R
H30C H -0.0619 -0.0217 0.2556 0.135 Uiso 1 1 calc R

loop_
_atom_site_aniso_label
_atom_site_aniso_U_11
_atom_site_aniso_U_22
_atom_site_aniso_U_33
_atom_site_aniso_U_23
_atom_site_aniso_U_13
_atom_site_aniso_U_12
S1 0.0379(3) 0.0429(3) 0.0672(4) -0.0114(2) 0.0125(2) 0.0069(2)
S2 0.0429(3) 0.0381(3) 0.0669(4) -0.0128(2) 0.0110(2) 0.0071(2)
O1 0.0578(10) 0.0434(9) 0.0944(15) -0.0206(9) 0.0149(10) 0.0054(8)
O2 0.0567(10) 0.0670(11) 0.0886(14) 0.0003(10) 0.0291(10) 0.0204(9)
O3 0.0518(9) 0.0592(10) 0.0704(11) -0.0210(8) -0.0146(8) 0.0164(8)
O4 0.0851(13) 0.0710(11) 0.0612(10) 0.0111(9) 0.0073(9) 0.0516(11)
O5 0.0973(14) 0.0789(12) 0.0455(9) -0.0040(8) 0.0021(8) 0.0628(11)
O6 0.0682(11) 0.0574(10) 0.0868(14) -0.0302(10) -0.0007(10) 0.0202(9)
O7 0.0451(9) 0.0572(10) 0.0965(15) -0.0145(10) 0.0204(9) 0.0064(8)
O8 0.0596(10) 0.0516(9) 0.0691(11) 0.0139(8) 0.0210(8) 0.0168(8)
O9 0.0711(11) 0.0844(13) 0.0612(10) -0.0058(9) -0.0120(9) 0.0515(11)
O10 0.0787(12) 0.0983(14) 0.0446(9) -0.0018(8) 0.0043(8) 0.0630(11)
N1 0.0371(9) 0.0400(9) 0.0699(12) -0.0124(8) 0.0064(8) 0.0135(7)
N2 0.0389(9) 0.0374(9) 0.0684(12) -0.0054(8) 0.0126(8) 0.0135(7)
C1 0.0411(10) 0.0383(10) 0.0478(11) -0.0081(8) -0.0019(8) 0.0160(8)
C2 0.0445(11) 0.0535(12) 0.0402(10) -0.0078(8) 0.0005(8) 0.0238(9)
C3 0.0644(14) 0.0577(13) 0.0506(12) -0.0096(10) -0.0096(10) 0.0341(12)
C4 0.0847(19) 0.0736(17) 0.0570(15) -0.0019(13) -0.0065(13) 0.0502(16)
C5 0.0754(18) 0.095(2) 0.0615(16) 0.0017(15) -0.0096(13) 0.0553(17)
C6 0.0534(14) 0.092(2) 0.0582(14) -0.0089(13) -0.0143(11) 0.0322(14)
C7 0.0444(11) 0.0627(13) 0.0463(11) -0.0093(10) 0.0004(9) 0.0201(10)
C8 0.0419(11) 0.0361(10) 0.0546(12) -0.0038(8) -0.0077(9) 0.0146(9)
C9 0.0500(12) 0.0522(13) 0.0555(13) -0.0041(10) 0.0011(10) 0.0101(10)
C10 0.0567(15) 0.0687(18) 0.082(2) 0.0025(14) 0.0143(14) 0.0082(13)
C11 0.0503(15) 0.0598(17) 0.117(3) 0.0075(17) 0.0045(16) -0.0009(13)
C12 0.0664(18) 0.0537(16) 0.107(3) -0.0224(16) -0.0263(18) 0.0050(13)
C13 0.0593(15) 0.0559(14) 0.0701(16) -0.0205(12) -0.0120(12) 0.0175(12)
C14 0.0511(12) 0.0456(11) 0.0521(12) -0.0036(9) -0.0017(9) 0.0248(10)
C15 0.138(3) 0.119(3) 0.0490(16) -0.0047(16) 0.0091(17) 0.090(3)
C16 0.0378(10) 0.0424(10) 0.0481(11) 0.0017(8) 0.0081(8) 0.0171(8)
C17 0.0532(12) 0.0439(11) 0.0409(11) -0.0006(8) 0.0078(8) 0.0236(9)
C18 0.0576(13) 0.0633(14) 0.0514(13) 0.0096(10) 0.0096(10) 0.0334(12)
C19 0.0728(17) 0.0845(19) 0.0581(15) 0.0048(13) 0.0009(13) 0.0500(15)
C20 0.095(2) 0.0763(18) 0.0607(16) 0.0101(13) -0.0004(14) 0.0565(17)
C21 0.094(2) 0.0546(14) 0.0560(14) 0.0136(11) 0.0080(13) 0.0333(14)
C22 0.0632(13) 0.0442(11) 0.0478(12) -0.0016(9) 0.0088(10) 0.0202(10)
C23 0.0359(10) 0.0414(11) 0.0556(12) 0.0078(9) 0.0040(8) 0.0146(9)
C24 0.0530(13) 0.0508(13) 0.0560(13) -0.0008(10) 0.0039(10) 0.0120(10)
C25 0.0684(18) 0.0576(15) 0.081(2) -0.0143(14) -0.0040(14) 0.0095(13)
C26 0.0594(17) 0.0500(15) 0.117(3) -0.0044(16) -0.0077(17) -0.0016(13)
C27 0.0518(16) 0.0676(18) 0.107(3) 0.0258(18) 0.0206(16) 0.0046(13)
C28 0.0569(14) 0.0611(15) 0.0680(15) 0.0111(12) 0.0198(12) 0.0184(12)
C29 0.0450(11) 0.0509(12) 0.0522(12) 0.0020(9) 0.0045(9) 0.0239(10)
C30 0.121(3) 0.135(3) 0.0476(16) -0.0094(16) 0.0034(15) 0.089(3)

loop_
_atom_type_symbol
_atom_type_description
_atom_type_scat_dispersion_real
_atom_type_scat_dispersion_imag
_atom_type_scat_source
C C 0.0181 0.0091 'International Tables Vol C Tables 4.2.6.8 and 6.1.1.4'
H H 0.0000 0.0000 'International Tables Vol C Tables 4.2.6.8 and 6.1.1.4'
N N 0.0311 0.0180 'International Tables Vol C Tables 4.2.6.8 and 6.1.1.4'
O O 0.0492 0.0322 'International Tables Vol C Tables 4.2.6.8 and 6.1.1.4'
S S 0.3331 0.5567 'International Tables Vol C Tables 4.2.6.8 and 6.1.1.4'

loop_
_geom_angle_atom_site_label_1
_geom_angle_atom_site_label_2
_geom_angle_atom_site_label_3
_geom_angle
O2 S1 O1 120.32(12)
O2 S1 O3 107.55(13)
O1 S1 O3 105.99(13)
O2 S1 N1 112.46(12)
O1 S1 N1 108.78(11)
O3 S1 N1 99.45(10)
O6 S2 O7 120.57(12)
O6 S2 O8 107.28(13)
O7 S2 O8 105.97(13)
O6 S2 N2 112.51(12)
O7 S2 N2 108.69(11)
O8 S2 N2 99.48(10)
C7 O3 S1 116.34(15)
C14 O5 C15 116.7(2)
C22 O8 S2 116.32(15)
C29 O10 C30 116.7(2)
C1 N1 S1 116.40(14)
C1 N1 H1B 121.8
S1 N1 H1B 121.8
C16 N2 S2 116.24(14)
C16 N2 H2B 121.9
S2 N2 H2B 121.9
N1 C1 C2 108.63(17)
N1 C1 C8 106.73(17)
C2 C1 C8 109.79(18)
N1 C1 C14 108.56(18)
C2 C1 C14 113.87(17)
C8 C1 C14 109.01(17)
C3 C2 C7 116.2(2)
C3 C2 C1 121.03(19)
C7 C2 C1 122.8(2)
C4 C3 C2 122.5(2)
C4 C3 H3A 118.7
C2 C3 H3A 118.7
C3 C4 C5 119.3(3)
C3 C4 H4A 120.3
C5 C4 H4A 120.3
C6 C5 C4 120.5(3)
C6 C5 H5A 119.8
C4 C5 H5A 119.8
C5 C6 C7 119.4(3)
C5 C6 H6B 120.3
C7 C6 H6B 120.3
C6 C7 C2 122.0(2)
C6 C7 O3 115.4(2)
C2 C7 O3 122.4(2)
C9 C8 C13 118.3(2)
C9 C8 C1 119.20(19)
C13 C8 C1 122.4(2)
C10 C9 C8 120.6(2)
C10 C9 H9A 119.7
C8 C9 H9A 119.7
C11 C10 C9 120.4(3)
C11 C10 H10A 119.8
C9 C10 H10A 119.8
C12 C11 C10 120.0(3)
C12 C11 H11A 120.0
C10 C11 H11A 120.0
C11 C12 C13 120.8(3)
C11 C12 H12A 119.6
C13 C12 H12A 119.6
C8 C13 C12 119.8(3)
C8 C13 H13A 120.1
C12 C13 H13A 120.1
O4 C14 O5 125.0(2)
O4 C14 C1 122.3(2)
O5 C14 C1 112.68(19)
O5 C15 H15A 109.5
O5 C15 H15B 109.5
H15A C15 H15B 109.5
O5 C15 H15C 109.5
H15A C15 H15C 109.5
H15B C15 H15C 109.5
N2 C16 C17 108.81(17)
N2 C16 C23 106.66(17)
C17 C16 C23 109.94(18)
N2 C16 C29 108.31(18)
C17 C16 C29 114.01(17)
C23 C16 C29 108.84(17)
C18 C17 C22 116.7(2)
C18 C17 C16 120.72(19)
C22 C17 C16 122.6(2)
C19 C18 C17 122.3(2)
C19 C18 H18A 118.8
C17 C18 H18A 118.8
C20 C19 C18 119.4(3)
C20 C19 H19A 120.3
C18 C19 H19A 120.3
C21 C20 C19 120.5(3)
C21 C20 H20A 119.7
C19 C20 H20A 119.7
C20 C21 C22 119.4(3)
C20 C21 H21A 120.3
C22 C21 H21A 120.3
C21 C22 C17 121.7(2)
C21 C22 O8 115.5(2)
C17 C22 O8 122.8(2)
C28 C23 C24 118.2(2)
C28 C23 C16 122.5(2)
C24 C23 C16 119.13(19)
C25 C24 C23 120.5(3)
C25 C24 H24A 119.7
C23 C24 H24A 119.7
C26 C25 C24 120.3(3)
C26 C25 H25A 119.8
C24 C25 H25A 119.8
C27 C26 C25 120.3(3)
C27 C26 H26A 119.9
C25 C26 H26A 119.8
C26 C27 C28 120.5(3)
C26 C27 H27A 119.8
C28 C27 H27A 119.8
C23 C28 C27 120.2(3)
C23 C28 H28A 119.9
C27 C28 H28A 119.9
O9 C29 O10 125.0(2)
O9 C29 C16 122.4(2)
O10 C29 C16 112.62(19)
O10 C30 H30A 109.5
O10 C30 H30B 109.5
H30A C30 H30B 109.5
O10 C30 H30C 109.5
H30A C30 H30C 109.5
H30B C30 H30C 109.5

loop_
_geom_bond_atom_site_label_1
_geom_bond_atom_site_label_2
_geom_bond_distance
S1 O2 1.4082(19)
S1 O1 1.4098(19)
S1 O3 1.585(2)
S1 N1 1.6101(18)
S2 O6 1.4094(19)
S2 O7 1.4106(19)
S2 O8 1.587(2)
S2 N2 1.6109(18)
O3 C7 1.407(3)
O4 C14 1.190(3)
O5 C14 1.308(3)
O5 C15 1.453(3)
O8 C22 1.403(3)
O9 C29 1.193(3)
O10 C29 1.308(3)
O10 C30 1.454(3)
N1 C1 1.465(3)
N1 H1B 0.8600
N2 C16 1.468(3)
N2 H2B 0.8600
C1 C2 1.528(3)
C1 C8 1.535(3)
C1 C14 1.553(3)
C2 C3 1.391(3)
C2 C7 1.394(3)
C3 C4 1.374(4)
C3 H3A 0.9300
C4 C5 1.379(4)
C4 H4A 0.9300
C5 C6 1.366(5)
C5 H5A 0.9300
C6 C7 1.386(4)
C6 H6B 0.9300
C8 C9 1.385(4)
C8 C13 1.386(3)
C9 C10 1.379(4)
C9 H9A 0.9300
C10 C11 1.360(5)
C10 H10A 0.9300
C11 C12 1.354(6)
C11 H11A 0.9300
C12 C13 1.389(5)
C12 H12A 0.9300
C13 H13A 0.9300
C15 H15A 0.9600
C15 H15B 0.9600
C15 H15C 0.9600
C16 C17 1.528(3)
C16 C23 1.536(3)
C16 C29 1.555(3)
C17 C18 1.389(3)
C17 C22 1.390(3)
C18 C19 1.376(4)
C18 H18A 0.9300
C19 C20 1.375(4)
C19 H19A 0.9300
C20 C21 1.369(5)
C20 H20A 0.9300
C21 C22 1.390(4)
C21 H21A 0.9300
C23 C28 1.385(3)
C23 C24 1.385(4)
C24 C25 1.379(4)
C24 H24A 0.9300
C25 C26 1.359(5)
C25 H25A 0.9300
C26 C27 1.352(6)
C26 H26A 0.9300
C27 C28 1.387(5)
C27 H27A 0.9300
C28 H28A 0.9300
C30 H30A 0.9600
C30 H30B 0.9600
C30 H30C 0.9600

loop_
_geom_hbond_atom_site_label_D
_geom_hbond_atom_site_label_H
_geom_hbond_atom_site_label_A
_geom_hbond_distance_DH
_geom_hbond_distance_HA
_geom_hbond_distance_DA
_geom_hbond_angle_DHA
_geom_hbond_site_symmetry_A
N1 H1B O9 0.86 2.14 2.893(3) 146.4 1_565
N2 H2B O4 0.86 2.13 2.892(3) 146.9 1_545

loop_
_geom_torsion_atom_site_label_1
_geom_torsion_atom_site_label_2
_geom_torsion_atom_site_label_3
_geom_torsion_atom_site_label_4
_geom_torsion
O2 S1 O3 C7 -66.71(19)
O1 S1 O3 C7 163.38(17)
N1 S1 O3 C7 50.60(18)
O6 S2 O8 C22 -66.66(19)
O7 S2 O8 C22 163.32(17)
N2 S2 O8 C22 50.63(18)
O2 S1 N1 C1 47.4(2)
O1 S1 N1 C1 -176.72(18)
O3 S1 N1 C1 -66.14(19)
O6 S2 N2 C16 47.5(2)
O7 S2 N2 C16 -176.32(18)
O8 S2 N2 C16 -65.77(18)
S1 N1 C1 C2 48.2(2)
S1 N1 C1 C8 166.57(15)
S1 N1 C1 C14 -76.1(2)
N1 C1 C2 C3 166.4(2)
C8 C1 C2 C3 50.1(3)
C14 C1 C2 C3 -72.5(3)
N1 C1 C2 C7 -12.4(3)
C8 C1 C2 C7 -128.8(2)
C14 C1 C2 C7 108.7(2)
C7 C2 C3 C4 0.5(4)
C1 C2 C3 C4 -178.4(2)
C2 C3 C4 C5 0.1(4)
C3 C4 C5 C6 -0.1(5)
C4 C5 C6 C7 -0.4(4)
C5 C6 C7 C2 1.1(4)
C5 C6 C7 O3 178.2(3)
C3 C2 C7 C6 -1.1(3)
C1 C2 C7 C6 177.8(2)
C3 C2 C7 O3 -178.0(2)
C1 C2 C7 O3 0.9(3)
S1 O3 C7 C6 158.81(19)
S1 O3 C7 C2 -24.1(3)
N1 C1 C8 C9 -36.1(3)
C2 C1 C8 C9 81.5(2)
C14 C1 C8 C9 -153.2(2)
N1 C1 C8 C13 147.9(2)
C2 C1 C8 C13 -94.6(3)
C14 C1 C8 C13 30.8(3)
C13 C8 C9 C10 -0.6(4)
C1 C8 C9 C10 -176.7(3)
C8 C9 C10 C11 0.7(5)
C9 C10 C11 C12 -0.1(6)
C10 C11 C12 C13 -0.5(6)
C9 C8 C13 C12 -0.1(4)
C1 C8 C13 C12 175.9(3)
C11 C12 C13 C8 0.7(5)
C15 O5 C14 O4 1.0(4)
C15 O5 C14 C1 179.3(3)
N1 C1 C14 O4 -40.2(3)
C2 C1 C14 O4 -161.3(2)
C8 C1 C14 O4 75.7(3)
N1 C1 C14 O5 141.5(2)
C2 C1 C14 O5 20.3(3)
C8 C1 C14 O5 -102.6(2)
S2 N2 C16 C17 48.0(2)
S2 N2 C16 C23 166.56(15)
S2 N2 C16 C29 -76.4(2)
N2 C16 C17 C18 166.6(2)
C23 C16 C17 C18 50.2(3)
C29 C16 C17 C18 -72.4(3)
N2 C16 C17 C22 -12.4(3)
C23 C16 C17 C22 -128.9(2)
C29 C16 C17 C22 108.6(2)
C22 C17 C18 C19 0.7(4)
C16 C17 C18 C19 -178.5(2)
C17 C18 C19 C20 0.0(4)
C18 C19 C20 C21 -0.2(5)
C19 C20 C21 C22 -0.4(4)
C20 C21 C22 C17 1.1(4)
C20 C21 C22 O8 178.1(3)
C18 C17 C22 C21 -1.2(3)
C16 C17 C22 C21 177.9(2)
C18 C17 C22 O8 -178.0(2)
C16 C17 C22 O8 1.1(3)
S2 O8 C22 C21 158.75(19)
S2 O8 C22 C17 -24.3(3)
N2 C16 C23 C28 147.4(2)
C17 C16 C23 C28 -94.8(3)
C29 C16 C23 C28 30.7(3)
N2 C16 C23 C24 -36.5(3)
C17 C16 C23 C24 81.3(2)
C29 C16 C23 C24 -153.2(2)
C28 C23 C24 C25 -0.7(4)
C16 C23 C24 C25 -176.9(3)
C23 C24 C25 C26 1.0(5)
C24 C25 C26 C27 -0.3(6)
C25 C26 C27 C28 -0.7(6)
C24 C23 C28 C27 -0.4(4)
C16 C23 C28 C27 175.8(3)
C26 C27 C28 C23 1.1(5)
C30 O10 C29 O9 0.8(4)
C30 O10 C29 C16 179.4(3)
N2 C16 C29 O9 -39.8(3)
C17 C16 C29 O9 -161.1(2)
C23 C16 C29 O9 75.8(3)
N2 C16 C29 O10 141.5(2)
C17 C16 C29 O10 20.2(3)
C23 C16 C29 O10 -102.9(2)
